data_2213436
loop_
_publ_author_name
'Yun-Peng Diao'

_publ_section_title
;Di-\m-thiocyanato-\k^2^<i>S</i>:<i>N</i>;\k^2^<i>N</i>:<i>S</i>-bis{[<i>N</i>,<i>N</i>-dimethyl-<i>N</i>'-(2-pyridylmethylene-\k<i>N</i>)ethane-1,2-diamine-\k^2^<i>N</i>,<i>N</i>']nickel(II)}
 bis(perchlorate)
;
_journal_coeditor_code LH2325
_journal_issue 5
_journal_name_full 'Acta Crystallographica Section E'
_journal_page_first m1453
_journal_page_last m1454
_journal_paper_doi 10.1107/S1600536807019149
_journal_volume 63
_journal_year 2007
_chemical_formula_iupac '[Ni2 (N C S)2 (C10 H15 N3)2] (Cl O4)2'
_chemical_formula_moiety 'C22 H30 N8 Ni2 S2 2+, 2(Cl O4 -)'
_chemical_formula_sum 'C22 H30 Cl2 N8 Ni2 O8 S2'
_chemical_formula_weight 786.96
_chemical_name_systematic
;
Di-\m-thiocyanato-\k^2^S:N;\k^2^N:S-bis{[N,N-dimethyl-N'-(2-pyridylmethylene-
\kN)ethane-1,2-diamine-\k^2^N,N']nickel(II)} bis(perchlorate)
;
_space_group_IT_number 14
_symmetry_cell_setting monoclinic
_symmetry_space_group_name_Hall '-P 2ybc'
_symmetry_space_group_name_H-M 'P 1 21/c 1'
_atom_sites_solution_hydrogens geom
_atom_sites_solution_primary direct
_atom_sites_solution_secondary difmap
_audit_creation_method SHELXL-97
_cell_angle_alpha 90.00
_cell_angle_beta 98.442(2)
_cell_angle_gamma 90.00
_cell_formula_units_Z 2
_cell_length_a 6.3480(10)
_cell_length_b 24.834(3)
_cell_length_c 10.1340(10)
_cell_measurement_reflns_used 2984
_cell_measurement_temperature 298(2)
_cell_measurement_theta_max 24.5
_cell_measurement_theta_min 2.2
_cell_volume 1580.3(4)
_computing_cell_refinement 'SAINT (Bruker, 2000)'
_computing_data_collection 'SMART (Bruker, 2000)'
_computing_data_reduction SAINT
_computing_molecular_graphics SHELXTL
_computing_publication_material SHELXTL
_computing_structure_refinement SHELXTL
_computing_structure_solution 'SHELXTL (Bruker, 2000)'
_diffrn_ambient_temperature 293(2)
_diffrn_measured_fraction_theta_full 0.949
_diffrn_measured_fraction_theta_max 0.930
_diffrn_measurement_device_type 'Bruker SMART CCD area-detector'
_diffrn_measurement_method \w
_diffrn_radiation_monochromator graphite
_diffrn_radiation_source 'fine-focus sealed tube'
_diffrn_radiation_type MoK\a
_diffrn_radiation_wavelength 0.71073
_diffrn_reflns_av_R_equivalents 0.0593
_diffrn_reflns_av_sigmaI/netI 0.0555
_diffrn_reflns_limit_h_max 8
_diffrn_reflns_limit_h_min -8
_diffrn_reflns_limit_k_max 31
_diffrn_reflns_limit_k_min -31
_diffrn_reflns_limit_l_max 12
_diffrn_reflns_limit_l_min -12
_diffrn_reflns_number 17206
_diffrn_reflns_theta_full 27.26
_diffrn_reflns_theta_max 27.26
_diffrn_reflns_theta_min 1.64
_diffrn_standards_number 0
_exptl_absorpt_coefficient_mu 1.550
_exptl_absorpt_correction_T_max 0.8358
_exptl_absorpt_correction_T_min 0.8008
_exptl_absorpt_correction_type multi-scan
_exptl_absorpt_process_details '(SADABS; Bruker, 2000)'
_exptl_crystal_colour green
_exptl_crystal_density_diffrn 1.654
_exptl_crystal_density_method 'not measured'
_exptl_crystal_description block
_exptl_crystal_F_000 808
_exptl_crystal_size_max 0.15
_exptl_crystal_size_mid 0.15
_exptl_crystal_size_min 0.12
_refine_diff_density_max 2.003
_refine_diff_density_min -0.416
_refine_ls_extinction_method none
_refine_ls_goodness_of_fit_ref 1.036
_refine_ls_hydrogen_treatment constr
_refine_ls_matrix_type full
_refine_ls_number_parameters 236
_refine_ls_number_reflns 3293
_refine_ls_number_restraints 0
_refine_ls_restrained_S_all 1.036
_refine_ls_R_factor_all 0.1018
_refine_ls_R_factor_gt 0.0779
_refine_ls_shift/su_max 0.001
_refine_ls_shift/su_mean 0.000
_refine_ls_structure_factor_coef Fsqd
_refine_ls_weighting_details 'calc w=1/[\s^2^(Fo^2^)+(0.1416P)^2^] where P=(Fo^2^+2Fc^2^)/3'
_refine_ls_weighting_scheme calc
_refine_ls_wR_factor_gt 0.1932
_refine_ls_wR_factor_ref 0.2150
_reflns_number_gt 2366
_reflns_number_total 3293
_reflns_threshold_expression I>2\s(I)
_cod_data_source_file lh2325.cif
_cod_data_source_block I
_cod_depositor_comments
;
The following automatic conversions were performed:
'_symmetry_cell_setting' value 'Monoclinic' changed to 'monoclinic'
according to '/home/saulius/struct/CIF-dictionaries/cif_core.dic'
dictionary named 'cif_core.dic' version 2.4.1 from 2010-06-29.

Automatic conversion script
Id: cif_fix_enum 1527 2010-12-29 10:47:43Z saulius 

The following automatic conversions were performed:

'_symmetry_cell_setting' value 'Monoclinic' changed to 'monoclinic'
according to /home/saulius/struct/CIF-dictionaries/cif_core.dic
dictionary named 'cif_core.dic' version 2.4.1 from 2010-06-29.

Automatic conversion script
Id: cif_fix_values 1715 2011-07-08 13:25:40Z adriana 
;
_cod_original_sg_symbol_H-M 'P 21/c'
_cod_database_code 2213436
_cod_database_fobs_code 2213436

loop_
_symmetry_equiv_pos_as_xyz
'x, y, z'
'-x, y+1/2, -z+1/2'
'-x, -y, -z'
'x, -y-1/2, z-1/2'

loop_
_atom_site_type_symbol
_atom_site_label
_atom_site_fract_x
_atom_site_fract_y
_atom_site_fract_z
_atom_site_U_iso_or_equiv
_atom_site_adp_type
_atom_site_calc_flag
_atom_site_refinement_flags
_atom_site_occupancy
Ni Ni1 0.69726(11) 0.41331(2) 0.91220(6) 0.0458(3) Uani d . 1
S S1 0.7484(2) 0.57339(6) 1.14684(17) 0.0573(4) Uani d . 1
N N1 0.7251(7) 0.4588(2) 0.7499(5) 0.0573(12) Uani d . 1
N N2 0.7093(8) 0.3567(2) 0.7827(5) 0.0612(13) Uani d . 1
N N3 0.7032(9) 0.3496(2) 1.0410(5) 0.0606(13) Uani d . 1
N N4 0.7457(9) 0.4699(2) 1.0427(6) 0.0610(12) Uani d . 1
C C1 0.7367(10) 0.5129(3) 0.7420(8) 0.0723(19) Uani d . 1
H H1A 0.7359 0.5335 0.8185 0.087 Uiso calc R 1
C C2 0.7497(12) 0.5381(4) 0.6222(11) 0.095(3) Uani d . 1
H H2A 0.7522 0.5755 0.6171 0.114 Uiso calc R 1
C C3 0.7588(11) 0.5080(5) 0.5132(10) 0.096(3) Uani d . 1
H H3A 0.7708 0.5248 0.4326 0.115 Uiso calc R 1
C C4 0.7504(11) 0.4517(5) 0.5190(7) 0.096(3) Uani d . 1
H H4A 0.7566 0.4305 0.4440 0.115 Uiso calc R 1
C C5 0.7327(9) 0.4292(3) 0.6414(6) 0.0643(16) Uani d . 1
C C6 0.7196(10) 0.3708(3) 0.6651(7) 0.0699(19) Uani d . 1
H H6A 0.7191 0.3459 0.5966 0.084 Uiso calc R 1
C C7 0.7029(14) 0.3021(3) 0.8294(8) 0.083(2) Uani d . 1
H H7A 0.8449 0.2867 0.8433 0.099 Uiso calc R 1
H H7B 0.6130 0.2802 0.7647 0.099 Uiso calc R 1
C C8 0.6140(14) 0.3042(3) 0.9581(9) 0.082(2) Uani d . 1
H H8A 0.4603 0.3079 0.9396 0.098 Uiso calc R 1
H H8B 0.6462 0.2708 1.0065 0.098 Uiso calc R 1
C C9 0.9252(13) 0.3403(3) 1.0954(8) 0.082(2) Uani d . 1
H H9A 0.9349 0.3106 1.1566 0.123 Uiso calc R 1
H H9B 0.9829 0.3721 1.1414 0.123 Uiso calc R 1
H H9C 1.0043 0.3322 1.0241 0.123 Uiso calc R 1
C C10 0.5762(16) 0.3580(4) 1.1506(9) 0.099(3) Uani d . 1
H H10A 0.5868 0.3268 1.2068 0.148 Uiso calc R 1
H H10B 0.4299 0.3640 1.1138 0.148 Uiso calc R 1
H H10C 0.6296 0.3889 1.2021 0.148 Uiso calc R 1
C C11 0.7451(8) 0.5129(2) 1.0850(5) 0.0476(12) Uani d . 1
Cl Cl1 0.1839(3) 0.31236(7) 0.5024(2) 0.0733(5) Uani d . 1
O O1 -0.022(2) 0.3073(8) 0.4427(15) 0.114(5) Uani d P 0.58
O O2 0.327(4) 0.3203(13) 0.412(2) 0.138(8) Uani d P 0.58
O O3 0.194(2) 0.3577(5) 0.5881(14) 0.114(4) Uani d P 0.58
O O4 0.244(4) 0.2661(9) 0.571(3) 0.181(9) Uani d P 0.58
O O1' 0.016(4) 0.3450(9) 0.444(2) 0.124(7) Uani d P 0.42
O O2' 0.367(6) 0.3327(18) 0.471(4) 0.157(14) Uani d P 0.42
O O3' 0.198(5) 0.3124(16) 0.639(2) 0.182(11) Uani d P 0.42
O O4' 0.149(5) 0.2617(10) 0.440(4) 0.193(13) Uani d P 0.42

loop_
_atom_site_aniso_label
_atom_site_aniso_U_11
_atom_site_aniso_U_22
_atom_site_aniso_U_33
_atom_site_aniso_U_12
_atom_site_aniso_U_13
_atom_site_aniso_U_23
Ni1 0.0600(5) 0.0310(4) 0.0453(4) 0.0015(3) 0.0042(3) -0.0050(3)
S1 0.0500(8) 0.0424(7) 0.0770(10) -0.0017(6) 0.0009(7) -0.0198(7)
N1 0.043(2) 0.065(3) 0.064(3) 0.002(2) 0.007(2) 0.012(2)
N2 0.064(3) 0.053(3) 0.064(3) 0.011(2) 0.000(3) -0.018(2)
N3 0.068(3) 0.046(3) 0.068(3) 0.004(2) 0.012(3) 0.010(2)
N4 0.064(3) 0.044(3) 0.073(3) 0.002(2) 0.004(2) -0.011(2)
C1 0.054(3) 0.064(4) 0.098(5) -0.001(3) 0.009(3) 0.031(4)
C2 0.064(4) 0.111(7) 0.109(7) -0.003(4) 0.009(4) 0.057(6)
C3 0.042(4) 0.143(9) 0.103(7) 0.004(4) 0.012(4) 0.062(7)
C4 0.047(4) 0.187(12) 0.055(4) 0.006(5) 0.007(3) 0.022(5)
C5 0.044(3) 0.093(5) 0.056(3) 0.008(3) 0.009(3) 0.006(3)
C6 0.057(4) 0.091(5) 0.059(4) 0.016(3) 0.000(3) -0.026(3)
C7 0.105(6) 0.046(3) 0.090(5) 0.011(4) -0.010(4) -0.023(3)
C8 0.090(5) 0.044(3) 0.108(6) -0.008(3) 0.006(5) -0.001(4)
C9 0.079(5) 0.081(5) 0.082(5) 0.006(4) -0.004(4) 0.026(4)
C10 0.114(7) 0.097(6) 0.094(6) 0.018(5) 0.045(5) 0.029(5)
C11 0.043(3) 0.049(3) 0.050(3) -0.001(2) 0.004(2) -0.007(2)
Cl1 0.0698(10) 0.0546(9) 0.0938(13) -0.0014(7) 0.0060(9) -0.0037(8)
O1 0.074(7) 0.157(14) 0.106(9) -0.016(10) -0.006(6) -0.034(10)
O2 0.14(2) 0.17(2) 0.123(15) 0.009(15) 0.082(15) -0.015(12)
O3 0.126(9) 0.093(8) 0.118(9) -0.009(7) 0.003(8) -0.052(7)
O4 0.174(17) 0.129(14) 0.25(2) 0.066(13) 0.064(17) 0.103(16)
O1' 0.106(15) 0.129(15) 0.144(17) 0.052(13) 0.042(13) 0.037(15)
O2' 0.099(15) 0.14(2) 0.23(4) -0.053(15) 0.00(2) -0.01(3)
O3' 0.23(3) 0.22(3) 0.093(14) 0.02(3) -0.007(16) 0.032(17)
O4' 0.16(2) 0.105(17) 0.30(4) -0.063(17) -0.03(2) 0.00(2)

loop_
_atom_type_symbol
_atom_type_description
_atom_type_scat_dispersion_real
_atom_type_scat_dispersion_imag
_atom_type_scat_source
C C 0.0033 0.0016 'International Tables Vol C Tables 4.2.6.8 and 6.1.1.4'
H H 0.0000 0.0000 'International Tables Vol C Tables 4.2.6.8 and 6.1.1.4'
Cl Cl 0.1484 0.1585 'International Tables Vol C Tables 4.2.6.8 and 6.1.1.4'
N N 0.0061 0.0033 'International Tables Vol C Tables 4.2.6.8 and 6.1.1.4'
Ni Ni 0.3393 1.1124 'International Tables Vol C Tables 4.2.6.8 and 6.1.1.4'
O O 0.0106 0.0060 'International Tables Vol C Tables 4.2.6.8 and 6.1.1.4'
S S 0.1246 0.1234 'International Tables Vol C Tables 4.2.6.8 and 6.1.1.4'

loop_
_geom_angle_atom_site_label_1
_geom_angle_atom_site_label_2
_geom_angle_atom_site_label_3
_geom_angle_site_symmetry_3
_geom_angle
_geom_angle_publ_flag
N4 Ni1 N2 . 168.6(2) y
N4 Ni1 N1 . 97.3(2) y
N2 Ni1 N1 . 80.7(2) y
N4 Ni1 N3 . 98.0(2) y
N2 Ni1 N3 . 82.6(2) y
N1 Ni1 N3 . 162.5(2) y
N1 Ni1 S1 3_667 88.1(2) y
N2 Ni1 S1 3_667 94.6(2) y
N3 Ni1 S1 3_667 98.6(2) y
N4 Ni1 S1 3_667 96.6(2) y
C5 N1 C1 . 119.5(6) ?
C5 N1 Ni1 . 112.4(4) ?
C1 N1 Ni1 . 128.1(5) ?
C6 N2 C7 . 125.8(6) ?
C6 N2 Ni1 . 117.0(5) ?
C7 N2 Ni1 . 117.2(5) ?
C9 N3 C8 . 111.4(6) ?
C9 N3 C10 . 110.0(6) ?
C8 N3 C10 . 109.3(7) ?
C9 N3 Ni1 . 106.9(4) ?
C8 N3 Ni1 . 105.0(4) ?
C10 N3 Ni1 . 114.1(4) ?
C11 N4 Ni1 . 157.6(5) ?
N1 C1 C2 . 121.0(8) ?
N1 C1 H1A . 119.5 ?
C2 C1 H1A . 119.5 ?
C3 C2 C1 . 119.2(9) ?
C3 C2 H2A . 120.4 ?
C1 C2 H2A . 120.4 ?
C2 C3 C4 . 121.0(8) ?
C2 C3 H3A . 119.5 ?
C4 C3 H3A . 119.5 ?
C5 C4 C3 . 116.7(9) ?
C5 C4 H4A . 121.6 ?
C3 C4 H4A . 121.6 ?
N1 C5 C4 . 122.5(8) ?
N1 C5 C6 . 113.6(6) ?
C4 C5 C6 . 123.9(8) ?
N2 C6 C5 . 116.3(6) ?
N2 C6 H6A . 121.8 ?
C5 C6 H6A . 121.8 ?
N2 C7 C8 . 106.6(5) ?
N2 C7 H7A . 110.4 ?
C8 C7 H7A . 110.4 ?
N2 C7 H7B . 110.4 ?
C8 C7 H7B . 110.4 ?
H7A C7 H7B . 108.6 ?
N3 C8 C7 . 111.3(6) ?
N3 C8 H8A . 109.4 ?
C7 C8 H8A . 109.4 ?
N3 C8 H8B . 109.4 ?
C7 C8 H8B . 109.4 ?
H8A C8 H8B . 108.0 ?
N3 C9 H9A . 109.5 ?
N3 C9 H9B . 109.5 ?
H9A C9 H9B . 109.5 ?
N3 C9 H9C . 109.5 ?
H9A C9 H9C . 109.5 ?
H9B C9 H9C . 109.5 ?
N3 C10 H10A . 109.5 ?
N3 C10 H10B . 109.5 ?
H10A C10 H10B . 109.5 ?
N3 C10 H10C . 109.5 ?
H10A C10 H10C . 109.5 ?
H10B C10 H10C . 109.5 ?
N4 C11 S1 . 178.8(5) ?
O2' Cl1 O1 . 137(2) ?
O2' Cl1 O3' . 108(2) ?
O1 Cl1 O3' . 111.4(15) ?
O2' Cl1 O4 . 104(2) ?
O1 Cl1 O4 . 109.1(14) ?
O3' Cl1 O4 . 61.1(15) ?
O2' Cl1 O1' . 108(2) ?
O3' Cl1 O1' . 111.1(19) ?
O4 Cl1 O1' . 147.3(14) ?
O1 Cl1 O2 . 113.2(13) ?
O3' Cl1 O2 . 135.2(17) ?
O4 Cl1 O2 . 107.0(17) ?
O1' Cl1 O2 . 99.6(17) ?
O2' Cl1 O4' . 108(2) ?
O1 Cl1 O4' . 68.9(13) ?
O3' Cl1 O4' . 116(2) ?
O4 Cl1 O4' . 59.6(14) ?
O1' Cl1 O4' . 105.5(17) ?
O2 Cl1 O4' . 84.7(18) ?
O2' Cl1 O3 . 83.4(17) ?
O1 Cl1 O3 . 107.4(9) ?
O3' Cl1 O3 . 52.5(14) ?
O4 Cl1 O3 . 111.8(15) ?
O1' Cl1 O3 . 76.2(12) ?
O2 Cl1 O3 . 108.4(12) ?
O4' Cl1 O3 . 166.5(16) ?
O1' O1 Cl1 . 71.4(16) ?
O1' O1 O4' . 122(2) ?
Cl1 O1 O4' . 57.0(10) ?
O2' O2 Cl1 . 71(4) ?
O3' O3 Cl1 . 61.7(13) ?
O3' O3 O1' . 98.9(16) ?
Cl1 O3 O1' . 51.4(7) ?
Cl1 O4 O4' . 61.7(12) ?
Cl1 O4 O3' . 59.5(11) ?
O4' O4 O3' . 116.2(19) ?
O1 O1' Cl1 . 67.6(15) ?
O1 O1' O3 . 109(2) ?
Cl1 O1' O3 . 52.5(9) ?
O2 O2' Cl1 . 80(4) ?
O3 O3' Cl1 . 65.8(12) ?
O3 O3' O4 . 123(2) ?
Cl1 O3' O4 . 59.5(14) ?
O4 O4' Cl1 . 58.7(13) ?
O4 O4' O1 . 98(2) ?
Cl1 O4' O1 . 54.1(11) ?

loop_
_geom_bond_atom_site_label_1
_geom_bond_atom_site_label_2
_geom_bond_site_symmetry_2
_geom_bond_distance
_geom_bond_publ_flag
Ni1 N4 . 1.923(5) y
Ni1 N2 . 1.933(5) y
Ni1 N1 . 2.025(5) y
Ni1 N3 . 2.047(5) y
Ni1 S1 3_667 2.8238(16) y
S1 C11 . 1.626(5) ?
N1 C5 . 1.330(8) ?
N1 C1 . 1.348(8) ?
N2 C6 . 1.253(9) ?
N2 C7 . 1.438(9) ?
N3 C9 . 1.455(10) ?
N3 C8 . 1.469(9) ?
N3 C10 . 1.480(10) ?
N4 C11 . 1.152(7) ?
C1 C2 . 1.378(11) ?
C1 H1A . 0.9300 ?
C2 C3 . 1.342(13) ?
C2 H2A . 0.9300 ?
C3 C4 . 1.401(13) ?
C3 H3A . 0.9300 ?
C4 C5 . 1.380(10) ?
C4 H4A . 0.9300 ?
C5 C6 . 1.474(10) ?
C6 H6A . 0.9300 ?
C7 C8 . 1.496(12) ?
C7 H7A . 0.9700 ?
C7 H7B . 0.9700 ?
C8 H8A . 0.9700 ?
C8 H8B . 0.9700 ?
C9 H9A . 0.9600 ?
C9 H9B . 0.9600 ?
C9 H9C . 0.9600 ?
C10 H10A . 0.9600 ?
C10 H10B . 0.9600 ?
C10 H10C . 0.9600 ?
Cl1 O2' . 1.35(3) ?
Cl1 O1 . 1.362(13) ?
Cl1 O3' . 1.37(2) ?
Cl1 O4 . 1.370(13) ?
Cl1 O1' . 1.397(19) ?
Cl1 O2 . 1.399(19) ?
Cl1 O4' . 1.41(2) ?
Cl1 O3 . 1.418(10) ?
O1 O1' . 0.97(2) ?
O1 O4' . 1.57(3) ?
O2 O2' . 0.69(4) ?
O3 O3' . 1.23(3) ?
O3 O1' . 1.74(3) ?
O4 O4' . 1.38(3) ?
O4 O3' . 1.39(3) ?
